data_4104403
loop_
_publ_author_name
'Brian A. Wong'
'Simone Friedle'
'Stephen J. Lippard'

_publ_contact_author Stephen_J_Lippard
_publ_contact_author_email lippard@mit.edu
_publ_section_title
;
 Solution and Fluorescence Properties of Symmetric
 Dipicolylamine-Containing Dichlorofluorescein-Based Zn2+ Sensors
;
_journal_name_full 'Journal of the American Chemical Society'
_journal_page_first 7142
_journal_page_last 7152
_journal_paper_doi 10.1021/ja900980u
_journal_volume 131
_journal_year 2009
_chemical_formula_moiety (C46H36N6O5Cl2)0.25(H2O)(CH3CN)
_chemical_formula_sum 'C48 H39 Cl2 N7 O5.25'
_chemical_formula_weight 868.76
_chemical_name_common 2,4-DPA-DCF
_space_group_IT_number 2
_symmetry_cell_setting triclinic
_symmetry_space_group_name_Hall '-P 1'
_symmetry_space_group_name_H-M 'P -1'
_atom_sites_solution_hydrogens geom
_atom_sites_solution_primary direct
_atom_sites_solution_secondary difmap
_audit_creation_method SHELXL-97
_cell_angle_alpha 92.659(3)
_cell_angle_beta 105.087(2)
_cell_angle_gamma 117.641(3)
_cell_formula_units_Z 4
_cell_length_a 14.766(3)
_cell_length_b 14.851(3)
_cell_length_c 22.573(4)
_cell_measurement_reflns_used 8623
_cell_measurement_temperature 110(2)
_cell_measurement_theta_max 0.00
_cell_measurement_theta_min 0.00
_cell_volume 4152.3(14)
_computing_cell_refinement 'Bruker SAINT'
_computing_data_collection 'Bruker APEX2'
_computing_data_reduction 'Bruker SAINT'
_computing_molecular_graphics 'Bruker SHELXTL'
_computing_publication_material 'Bruker SHELXTL'
_computing_structure_refinement 'SHELXL-97 (Sheldrick, 2008)'
_computing_structure_solution 'SHELXS-97 (Sheldrick, 2008)'
_diffrn_ambient_temperature 110(2)
_diffrn_measured_fraction_theta_full 0.985
_diffrn_measured_fraction_theta_max 0.985
_diffrn_measurement_device_type 'Bruker APEX-II CCD'
_diffrn_measurement_method '\f and \w scans'
_diffrn_radiation_monochromator graphite
_diffrn_radiation_source 'fine-focus sealed tube'
_diffrn_radiation_type MoK\a
_diffrn_radiation_wavelength 0.71073
_diffrn_reflns_av_R_equivalents 0.0405
_diffrn_reflns_av_sigmaI/netI 0.0466
_diffrn_reflns_limit_h_max 17
_diffrn_reflns_limit_h_min -18
_diffrn_reflns_limit_k_max 18
_diffrn_reflns_limit_k_min -18
_diffrn_reflns_limit_l_max 27
_diffrn_reflns_limit_l_min -27
_diffrn_reflns_number 51063
_diffrn_reflns_theta_full 26.14
_diffrn_reflns_theta_max 26.14
_diffrn_reflns_theta_min 1.99
_exptl_absorpt_coefficient_mu 0.216
_exptl_absorpt_correction_T_max 0.9787
_exptl_absorpt_correction_T_min 0.9091
_exptl_absorpt_correction_type empirical
_exptl_absorpt_process_details SADABS
_exptl_crystal_colour colorless
_exptl_crystal_density_diffrn 1.390
_exptl_crystal_density_method 'not measured'
_exptl_crystal_description block
_exptl_crystal_F_000 1808
_exptl_crystal_size_max 0.45
_exptl_crystal_size_mid 0.20
_exptl_crystal_size_min 0.10
_refine_diff_density_max 0.686
_refine_diff_density_min -0.420
_refine_diff_density_rms 0.062
_refine_ls_extinction_method none
_refine_ls_goodness_of_fit_ref 1.039
_refine_ls_hydrogen_treatment mixed
_refine_ls_matrix_type full
_refine_ls_number_parameters 1199
_refine_ls_number_reflns 16307
_refine_ls_number_restraints 246
_refine_ls_restrained_S_all 1.031
_refine_ls_R_factor_all 0.0734
_refine_ls_R_factor_gt 0.0511
_refine_ls_shift/su_max 0.001
_refine_ls_shift/su_mean 0.000
_refine_ls_structure_factor_coef Fsqd
_refine_ls_weighting_details 'calc w=1/[\s^2^(Fo^2^)+(0.0657P)^2^+2.2491P] where P=(Fo^2^+2Fc^2^)/3'
_refine_ls_weighting_scheme calc
_refine_ls_wR_factor_gt 0.1261
_refine_ls_wR_factor_ref 0.1384
_reflns_number_gt 12199
_reflns_number_total 16307
_reflns_threshold_expression >2sigma(I)
_cod_data_source_file ja900980u_si_002.cif
_cod_data_source_block sf121t
_cod_original_cell_volume 4152.4(14)
_cod_database_code 4104403

loop_
_symmetry_equiv_pos_as_xyz
'x, y, z'
'-x, -y, -z'

loop_
_atom_site_label
_atom_site_type_symbol
_atom_site_fract_x
_atom_site_fract_y
_atom_site_fract_z
_atom_site_U_iso_or_equiv
_atom_site_adp_type
_atom_site_occupancy
_atom_site_symmetry_multiplicity
_atom_site_calc_flag
_atom_site_refinement_flags
_atom_site_disorder_assembly
_atom_site_disorder_group
Cl1 Cl 0.25598(5) -0.15608(4) 0.26130(3) 0.02798(14) Uani 1 1 d . . .
Cl1A Cl 1.46176(6) 0.09127(6) -0.08204(3) 0.03923(17) Uani 1 1 d . . .
Cl2 Cl 0.67757(5) 0.55738(5) 0.56934(3) 0.03926(17) Uani 1 1 d . . .
Cl2A Cl 1.07079(5) -0.02382(5) 0.25456(3) 0.03373(15) Uani 1 1 d . . .
O1 O 0.43186(14) -0.17500(12) 0.33730(8) 0.0277(4) Uani 1 1 d . . .
O1A O 1.33032(14) 0.18620(14) -0.12573(8) 0.0291(4) Uani 1 1 d . . .
O2 O 0.60192(12) 0.14445(11) 0.48090(7) 0.0213(3) Uani 1 1 d . . .
O2A O 1.15715(12) 0.12135(12) 0.02824(7) 0.0225(3) Uani 1 1 d . A .
O3 O 0.80690(14) 0.46527(13) 0.62329(8) 0.0336(4) Uani 1 1 d . . .
O3A O 0.95768(14) 0.06528(15) 0.16653(9) 0.0317(4) Uani 1 1 d . A .
O4 O 0.18638(14) 0.16540(15) 0.40527(8) 0.0387(5) Uani 1 1 d . . .
O4A O 1.24399(13) -0.08378(12) 0.08111(7) 0.0253(4) Uani 1 1 d . . .
O5 O 0.34416(12) 0.16661(12) 0.43573(7) 0.0236(3) Uani 1 1 d . . .
O5A O 1.30227(16) -0.19404(14) 0.11444(9) 0.0369(4) Uani 1 1 d . . .
N1 N 0.67564(15) -0.03634(14) 0.41332(9) 0.0216(4) Uani 1 1 d . . .
N1A N 1.24642(15) 0.29611(15) -0.10065(9) 0.0239(4) Uani 1 1 d . . .
N2 N 0.56301(16) -0.24788(15) 0.38359(9) 0.0264(4) Uani 1 1 d . . .
N2A N 1.15598(19) 0.44494(19) -0.08339(13) 0.0485(6) Uani 1 1 d . . .
N3 N 0.90278(19) 0.07050(19) 0.26998(10) 0.0372(5) Uani 1 1 d . . .
N4 N 0.89135(15) 0.34801(15) 0.60806(9) 0.0251(4) Uani 1 1 d . . .
N4A N 1.02486(15) 0.24147(15) 0.08648(9) 0.0247(4) Uani 1 1 d . A .
N5 N 1.0197(2) 0.46994(19) 0.73185(12) 0.0473(6) Uani 1 1 d . . .
N5A N 0.6617(2) 0.1788(2) 0.10862(16) 0.0613(8) Uani 1 1 d . . .
N6 N 1.24822(17) 0.65203(17) 0.61264(10) 0.0341(5) Uani 1 1 d . . .
C1A C 1.0934(2) 0.4729(2) -0.06311(16) 0.0513(8) Uani 1 1 d . . .
H1AB H 1.1276 0.5350 -0.0329 0.062 Uiso 1 1 calc R . .
C1 C 0.5046(2) -0.35127(19) 0.36469(12) 0.0337(6) Uani 1 1 d . . .
H1B H 0.4320 -0.3805 0.3384 0.040 Uiso 1 1 calc R . .
C2A C 0.9829(2) 0.4172(2) -0.08335(14) 0.0408(7) Uani 1 1 d . . .
H2AB H 0.9413 0.4410 -0.0689 0.049 Uiso 1 1 calc R . .
C2 C 0.5441(2) -0.4167(2) 0.38137(14) 0.0404(7) Uani 1 1 d . . .
H2B H 0.5007 -0.4894 0.3662 0.048 Uiso 1 1 calc R . .
C3A C 0.9350(2) 0.3262(2) -0.12508(16) 0.0506(8) Uani 1 1 d . . .
H3AB H 0.8587 0.2849 -0.1399 0.061 Uiso 1 1 calc R . .
C3 C 0.6486(2) -0.3742(2) 0.42077(14) 0.0413(7) Uani 1 1 d . . .
H3C H 0.6783 -0.4176 0.4335 0.050 Uiso 1 1 calc R . .
C4A C 0.9972(2) 0.2942(2) -0.14570(14) 0.0424(7) Uani 1 1 d . . .
H4AA H 0.9642 0.2302 -0.1741 0.051 Uiso 1 1 calc R . .
C4 C 0.7100(2) -0.2681(2) 0.44171(12) 0.0333(6) Uani 1 1 d . . .
H4A H 0.7816 -0.2377 0.4697 0.040 Uiso 1 1 calc R . .
C5A C 1.1069(2) 0.35545(19) -0.12497(12) 0.0296(5) Uani 1 1 d . . .
C5 C 0.6647(2) -0.20679(18) 0.42096(11) 0.0245(5) Uani 1 1 d . . .
C6A C 1.1792(2) 0.3258(2) -0.14744(11) 0.0293(5) Uani 1 1 d . . .
H6AA H 1.1335 0.2672 -0.1835 0.035 Uiso 1 1 calc R . .
H6AB H 1.2278 0.3851 -0.1628 0.035 Uiso 1 1 calc R . .
C6 C 0.73305(19) -0.09006(18) 0.43968(11) 0.0242(5) Uani 1 1 d . . .
H6B H 0.7584 -0.0702 0.4859 0.029 Uiso 1 1 calc R . .
H6C H 0.7973 -0.0673 0.4258 0.029 Uiso 1 1 calc R . .
C7A C 1.32927(19) 0.38306(18) -0.04839(11) 0.0276(5) Uani 1 1 d . . .
H7AA H 1.3698 0.3578 -0.0183 0.033 Uiso 1 1 calc R . .
H7AB H 1.2933 0.4083 -0.0262 0.033 Uiso 1 1 calc R . .
C7 C 0.75050(19) 0.06969(17) 0.40965(11) 0.0230(5) Uani 1 1 d . . .
H7A H 0.8065 0.1055 0.4510 0.028 Uiso 1 1 calc R . .
H7B H 0.7107 0.1081 0.3991 0.028 Uiso 1 1 calc R . .
C8A C 1.40692(19) 0.47141(19) -0.07106(11) 0.0265(5) Uani 1 1 d . . .
C9A C 1.4767(2) 0.4605(2) -0.09766(13) 0.0343(6) Uani 1 1 d . . .
H9AA H 1.4777 0.3970 -0.1011 0.041 Uiso 1 1 calc R . .
C10A C 1.5450(2) 0.5427(2) -0.11921(13) 0.0385(6) Uani 1 1 d . . .
H10B H 1.5919 0.5332 -0.1374 0.046 Uiso 1 1 calc R . .
N3A N 1.54915(18) 0.63506(17) -0.11598(11) 0.0356(5) Uani 1 1 d . . .
C11A C 1.4831(2) 0.6450(2) -0.08860(12) 0.0321(6) Uani 1 1 d . . .
H11B H 1.4857 0.7102 -0.0842 0.039 Uiso 1 1 calc R . .
C12A C 1.4115(2) 0.56710(19) -0.06631(11) 0.0286(5) Uani 1 1 d . . .
H12B H 1.3659 0.5788 -0.0479 0.034 Uiso 1 1 calc R . .
C21A C 1.1803(9) 0.4194(8) 0.1259(4) 0.0333(17) Uani 0.694(8) 1 d PU A 1
N6A N 1.2422(3) 0.5016(3) 0.1039(3) 0.0433(11) Uani 0.694(8) 1 d PU A 1
C22A C 1.2858(4) 0.5955(4) 0.1401(3) 0.0537(16) Uani 0.694(8) 1 d PU A 1
H22A H 1.3293 0.6544 0.1255 0.064 Uiso 0.694(8) 1 calc PR A 1
C23A C 1.2719(11) 0.6120(6) 0.1960(6) 0.056(2) Uani 0.694(8) 1 d PU A 1
H23A H 1.3058 0.6804 0.2193 0.068 Uiso 0.694(8) 1 calc PR A 1
C24A C 1.2080(5) 0.5285(5) 0.2188(3) 0.0561(18) Uani 0.694(8) 1 d PU A 1
H24A H 1.1961 0.5374 0.2575 0.067 Uiso 0.694(8) 1 calc PR A 1
C25A C 1.1618(5) 0.4302(5) 0.1815(3) 0.0445(14) Uani 0.694(8) 1 d PU A 1
H25A H 1.1172 0.3704 0.1951 0.053 Uiso 0.694(8) 1 calc PR A 1
C21B C 1.1649(18) 0.4096(14) 0.1425(9) 0.024(3) Uani 0.306(8) 1 d PU A 2
N6B N 1.2259(7) 0.5067(6) 0.1354(5) 0.034(2) Uani 0.306(8) 1 d PU A 2
C22B C 1.257(2) 0.5823(14) 0.1843(12) 0.046(4) Uani 0.306(8) 1 d PU A 2
H22B H 1.3021 0.6510 0.1802 0.056 Uiso 0.306(8) 1 calc PR A 2
C23B C 1.2326(12) 0.5732(11) 0.2382(7) 0.052(4) Uani 0.306(8) 1 d PU A 2
H23B H 1.2566 0.6313 0.2696 0.063 Uiso 0.306(8) 1 calc PR A 2
C24B C 1.1688(9) 0.4708(9) 0.2437(5) 0.044(3) Uani 0.306(8) 1 d PU A 2
H24B H 1.1481 0.4571 0.2802 0.053 Uiso 0.306(8) 1 calc PR A 2
C25B C 1.1361(10) 0.3899(10) 0.1960(5) 0.028(2) Uani 0.306(8) 1 d PU A 2
H25B H 1.0938 0.3204 0.2000 0.034 Uiso 0.306(8) 1 calc PR A 2
C8 C 0.80414(19) 0.07019(18) 0.36078(11) 0.0247(5) Uani 1 1 d . . .
C9 C 0.7476(2) -0.0003(2) 0.30445(12) 0.0308(6) Uani 1 1 d . . .
H9A H 0.6738 -0.0502 0.2958 0.037 Uiso 1 1 calc R . .
C10 C 0.7994(2) 0.0025(2) 0.26068(13) 0.0362(6) Uani 1 1 d . . .
H10A H 0.7593 -0.0463 0.2223 0.043 Uiso 1 1 calc R . .
C11 C 0.9568(2) 0.1391(2) 0.32368(13) 0.0373(6) Uani 1 1 d . . .
H11A H 1.0301 0.1890 0.3307 0.045 Uiso 1 1 calc R . .
C12 C 0.9111(2) 0.1415(2) 0.37033(12) 0.0323(6) Uani 1 1 d . . .
H12A H 0.9530 0.1915 0.4081 0.039 Uiso 1 1 calc R . .
C13 C 0.60480(18) -0.03692(17) 0.44901(10) 0.0209(5) Uani 1 1 d . . .
H13A H 0.6487 0.0156 0.4882 0.025 Uiso 1 1 calc R . .
H13B H 0.5691 -0.1057 0.4603 0.025 Uiso 1 1 calc R . .
C13A C 1.17966(19) 0.20532(18) -0.07662(11) 0.0243(5) Uani 1 1 d . . .
H13C H 1.1158 0.1540 -0.1115 0.029 Uiso 1 1 calc R . .
H13D H 1.1540 0.2276 -0.0455 0.029 Uiso 1 1 calc R . .
C14A C 0.7435(3) 0.1676(3) 0.14146(18) 0.0589(9) Uani 1 1 d . . .
H14B H 0.7378 0.1396 0.1782 0.071 Uiso 1 1 calc R . .
C14 C 1.0985(3) 0.5532(3) 0.77477(15) 0.0579(9) Uani 1 1 d . . .
H14A H 1.0796 0.5952 0.7960 0.069 Uiso 1 1 calc R . .
C15A C 0.8372(2) 0.1941(2) 0.12600(15) 0.0459(7) Uani 1 1 d . . .
H15B H 0.8931 0.1848 0.1517 0.055 Uiso 1 1 calc R . .
C15 C 1.2075(3) 0.5814(3) 0.78986(16) 0.0614(10) Uani 1 1 d . . .
H15A H 1.2608 0.6416 0.8204 0.074 Uiso 1 1 calc R . .
C16A C 0.6724(2) 0.2164(3) 0.05782(16) 0.0509(8) Uani 1 1 d . . .
H16B H 0.6156 0.2258 0.0333 0.061 Uiso 1 1 calc R . .
C16 C 1.2363(3) 0.5218(3) 0.76042(15) 0.0523(9) Uani 1 1 d . . .
H16A H 1.3098 0.5395 0.7699 0.063 Uiso 1 1 calc R . .
C17A C 0.7609(2) 0.2434(2) 0.03781(14) 0.0407(7) Uani 1 1 d . . .
H17B H 0.7627 0.2685 -0.0001 0.049 Uiso 1 1 calc R . .
C17 C 1.1554(2) 0.4343(2) 0.71608(13) 0.0420(7) Uani 1 1 d . . .
H17A H 1.1728 0.3906 0.6950 0.050 Uiso 1 1 calc R . .
C18A C 0.8468(2) 0.23376(19) 0.07287(12) 0.0317(6) Uani 1 1 d . . .
C18 C 1.0499(2) 0.4118(2) 0.70307(12) 0.0339(6) Uani 1 1 d . . .
C19A C 0.9467(2) 0.27155(19) 0.05341(12) 0.0285(5) Uani 1 1 d . . .
H19C H 0.9244 0.2448 0.0080 0.034 Uiso 1 1 calc R . .
H19D H 0.9831 0.3481 0.0600 0.034 Uiso 1 1 calc R . .
C19 C 0.9582(2) 0.3191(2) 0.65572(12) 0.0324(6) Uani 1 1 d . . .
H19A H 0.9873 0.2838 0.6347 0.039 Uiso 1 1 calc R . .
H19B H 0.9123 0.2698 0.6774 0.039 Uiso 1 1 calc R . .
C20A C 1.13310(19) 0.31670(18) 0.08719(12) 0.0291(5) Uani 1 1 d . . .
H20C H 1.1308 0.3252 0.0437 0.035 Uiso 1 1 calc R A 1
H20D H 1.1815 0.2878 0.1021 0.035 Uiso 1 1 calc R A 1
C20 C 0.9336(2) 0.37599(19) 0.55538(11) 0.0289(5) Uani 1 1 d . . .
H20A H 0.8819 0.3865 0.5227 0.035 Uiso 1 1 calc R . .
H20B H 0.9395 0.3179 0.5371 0.035 Uiso 1 1 calc R . .
C21 C 1.04268(19) 0.47317(18) 0.57459(11) 0.0262(5) Uani 1 1 d . . .
C22 C 1.0608(2) 0.56620(19) 0.60509(12) 0.0309(6) Uani 1 1 d . . .
H22X H 1.0031 0.5712 0.6132 0.037 Uiso 1 1 calc R . .
C23 C 1.1630(2) 0.6515(2) 0.62359(13) 0.0340(6) Uani 1 1 d . . .
H23X H 1.1737 0.7136 0.6454 0.041 Uiso 1 1 calc R . .
C24 C 1.2291(2) 0.5631(2) 0.58151(12) 0.0333(6) Uani 1 1 d . . .
H24X H 1.2873 0.5615 0.5719 0.040 Uiso 1 1 calc R . .
C25 C 1.1299(2) 0.4731(2) 0.56225(12) 0.0299(6) Uani 1 1 d . . .
H25X H 1.1217 0.4119 0.5408 0.036 Uiso 1 1 calc R . .
C26A C 0.99283(18) 0.13539(17) 0.05909(11) 0.0232(5) Uani 1 1 d . . .
H26C H 1.0007 0.1343 0.0169 0.028 Uiso 1 1 calc R A .
H26D H 0.9158 0.0895 0.0543 0.028 Uiso 1 1 calc R . .
C26 C 0.77732(18) 0.26400(18) 0.58481(12) 0.0268(5) Uani 1 1 d . . .
H26A H 0.7548 0.2356 0.6205 0.032 Uiso 1 1 calc R . .
H26B H 0.7707 0.2073 0.5560 0.032 Uiso 1 1 calc R . .
C27A C 1.23404(18) 0.11532(17) 0.00729(10) 0.0204(5) Uani 1 1 d . . .
C27 C 0.51965(17) 0.07817(17) 0.42796(10) 0.0194(5) Uani 1 1 d . . .
C28A C 1.24495(18) 0.15601(17) -0.04653(10) 0.0217(5) Uani 1 1 d . . .
C28 C 0.52010(18) -0.01352(17) 0.41129(10) 0.0202(5) Uani 1 1 d . . .
C29A C 1.31692(19) 0.14852(18) -0.07318(10) 0.0242(5) Uani 1 1 d . . .
C29 C 0.43943(19) -0.08493(17) 0.35813(11) 0.0222(5) Uani 1 1 d . . .
C30A C 1.3755(2) 0.10125(18) -0.04581(11) 0.0262(5) Uani 1 1 d . . .
C30 C 0.36004(18) -0.06290(17) 0.32495(10) 0.0225(5) Uani 1 1 d . . .
C31A C 1.36590(19) 0.06433(18) 0.00835(11) 0.0236(5) Uani 1 1 d . . .
H31B H 1.4080 0.0342 0.0269 0.028 Uiso 1 1 calc R . .
C31 C 0.36101(18) 0.02725(17) 0.34210(10) 0.0218(5) Uani 1 1 d . . .
H31A H 0.3061 0.0398 0.3183 0.026 Uiso 1 1 calc R . .
C32A C 1.29451(18) 0.07092(17) 0.03621(10) 0.0210(5) Uani 1 1 d . . .
C32 C 0.44214(18) 0.10114(17) 0.39443(10) 0.0198(5) Uani 1 1 d . . .
C33A C 1.28221(19) 0.02950(17) 0.09508(10) 0.0222(5) Uani 1 1 d . . .
C33 C 0.44117(18) 0.19875(17) 0.41499(10) 0.0212(5) Uani 1 1 d . . .
C34A C 1.19895(18) 0.04340(17) 0.11540(10) 0.0212(5) Uani 1 1 d . A .
C34 C 0.53979(18) 0.26993(17) 0.46925(10) 0.0202(5) Uani 1 1 d . . .
C35A C 1.17683(19) 0.01119(18) 0.16962(11) 0.0235(5) Uani 1 1 d . . .
H35B H 1.2163 -0.0168 0.1944 0.028 Uiso 1 1 calc R . .
C35 C 0.56027(19) 0.36879(18) 0.49203(11) 0.0237(5) Uani 1 1 d . . .
H35A H 0.5118 0.3920 0.4727 0.028 Uiso 1 1 calc R . .
C36A C 1.09843(19) 0.01970(18) 0.18737(10) 0.0239(5) Uani 1 1 d . A .
C36 C 0.65008(19) 0.43302(17) 0.54232(11) 0.0260(5) Uani 1 1 d . . .
C37A C 1.03792(18) 0.06007(17) 0.15239(11) 0.0229(5) Uani 1 1 d . . .
C37 C 0.72202(19) 0.40051(18) 0.57300(11) 0.0253(5) Uani 1 1 d . . .
C38A C 1.05875(18) 0.09352(17) 0.09804(10) 0.0217(5) Uani 1 1 d . A .
C38 C 0.70351(18) 0.30235(17) 0.55098(11) 0.0226(5) Uani 1 1 d . . .
C39A C 1.13943(18) 0.08445(17) 0.08124(10) 0.0202(5) Uani 1 1 d . . .
C39 C 0.61340(18) 0.23956(17) 0.49932(10) 0.0205(5) Uani 1 1 d . . .
C40A C 1.38788(19) 0.06925(18) 0.14751(10) 0.0231(5) Uani 1 1 d . . .
C40 C 0.41809(19) 0.25024(17) 0.36106(10) 0.0225(5) Uani 1 1 d . . .
C41A C 1.46057(19) 0.16872(19) 0.18083(11) 0.0267(5) Uani 1 1 d . . .
H41B H 1.4492 0.2252 0.1717 0.032 Uiso 1 1 calc R . .
C41 C 0.4808(2) 0.29892(18) 0.32460(11) 0.0275(5) Uani 1 1 d . . .
H41A H 0.5509 0.3073 0.3328 0.033 Uiso 1 1 calc R . .
C42A C 1.5509(2) 0.1836(2) 0.22815(12) 0.0332(6) Uani 1 1 d . . .
H42B H 1.6027 0.2516 0.2512 0.040 Uiso 1 1 calc R . .
C42 C 0.4386(2) 0.3354(2) 0.27560(12) 0.0341(6) Uani 1 1 d . . .
H42A H 0.4808 0.3699 0.2500 0.041 Uiso 1 1 calc R . .
C43A C 1.5671(2) 0.1014(2) 0.24245(12) 0.0359(6) Uani 1 1 d . . .
H43B H 1.6291 0.1137 0.2754 0.043 Uiso 1 1 calc R . .
C43 C 0.3355(2) 0.3224(2) 0.26319(12) 0.0388(7) Uani 1 1 d . . .
H43A H 0.3078 0.3468 0.2287 0.047 Uiso 1 1 calc R . .
C44A C 1.4946(2) 0.0018(2) 0.20947(12) 0.0334(6) Uani 1 1 d . . .
H44B H 1.5049 -0.0550 0.2192 0.040 Uiso 1 1 calc R . .
C44 C 0.2729(2) 0.2747(2) 0.30008(12) 0.0353(6) Uani 1 1 d . . .
H44A H 0.2027 0.2664 0.2920 0.042 Uiso 1 1 calc R . .
C45A C 1.4055(2) -0.01190(19) 0.16128(11) 0.0273(5) Uani 1 1 d . . .
C45 C 0.3165(2) 0.23922(19) 0.34956(11) 0.0272(5) Uani 1 1 d . . .
C46A C 1.3162(2) -0.10692(19) 0.11894(11) 0.0277(5) Uani 1 1 d . . .
C46 C 0.27113(19) 0.18761(19) 0.39722(11) 0.0275(5) Uani 1 1 d . . .
N1S N 1.0124(3) 0.1743(3) 0.52920(15) 0.0721(9) Uani 1 1 d . . .
C1S C 1.0143(2) 0.1272(3) 0.56726(15) 0.0470(7) Uani 1 1 d . . .
C2S C 1.0187(4) 0.0725(4) 0.6171(2) 0.0806(13) Uani 1 1 d . . .
H2S1 H 0.9548 0.0526 0.6302 0.121 Uiso 1 1 calc R . .
H2S2 H 1.0838 0.1170 0.6524 0.121 Uiso 1 1 calc R . .
H2S3 H 1.0204 0.0101 0.6028 0.121 Uiso 1 1 calc R . .
N1SA N 0.7373(3) -0.2628(3) 0.27778(18) 0.0844(11) Uani 1 1 d . . .
C1SA C 0.6544(4) -0.2693(3) 0.25570(17) 0.0616(10) Uani 1 1 d . . .
C2SA C 0.5514(3) -0.2747(3) 0.22749(17) 0.0665(10) Uani 1 1 d . . .
H2S4 H 0.5389 -0.2347 0.2570 0.100 Uiso 1 1 calc R . .
H2S5 H 0.4938 -0.3471 0.2170 0.100 Uiso 1 1 calc R . .
H2S6 H 0.5520 -0.2458 0.1893 0.100 Uiso 1 1 calc R . .
H1A H 1.298(2) 0.225(2) -0.1274(14) 0.048(9) Uiso 1 1 d . . .
H1 H 0.491(3) -0.181(3) 0.3592(16) 0.065(11) Uiso 1 1 d . . .
H3A H 0.950(3) 0.066(3) 0.2006(19) 0.084(14) Uiso 1 1 d . . .
H3 H 0.851(3) 0.438(3) 0.6294(16) 0.060(10) Uiso 1 1 d . . .
O6 O 0.3487(7) 0.6352(7) 0.0634(4) 0.133(3) Uani 0.50 1 d P . .

loop_
_atom_site_aniso_label
_atom_site_aniso_U_11
_atom_site_aniso_U_22
_atom_site_aniso_U_33
_atom_site_aniso_U_23
_atom_site_aniso_U_13
_atom_site_aniso_U_12
Cl1 0.0275(3) 0.0251(3) 0.0249(3) 0.0020(2) 0.0020(2) 0.0115(2)
Cl1A 0.0469(4) 0.0600(4) 0.0375(4) 0.0190(3) 0.0284(3) 0.0388(4)
Cl2 0.0374(4) 0.0251(3) 0.0497(4) -0.0038(3) 0.0020(3) 0.0182(3)
Cl2A 0.0363(4) 0.0515(4) 0.0284(3) 0.0182(3) 0.0207(3) 0.0272(3)
O1 0.0284(10) 0.0219(8) 0.0313(9) 0.0019(7) 0.0059(8) 0.0134(8)
O1A 0.0371(10) 0.0368(10) 0.0252(9) 0.0122(7) 0.0173(8) 0.0231(9)
O2 0.0193(8) 0.0210(8) 0.0228(8) 0.0027(6) 0.0032(6) 0.0114(7)
O2A 0.0242(9) 0.0287(9) 0.0228(8) 0.0101(7) 0.0122(7) 0.0166(7)
O3 0.0275(10) 0.0278(9) 0.0371(10) -0.0031(8) -0.0010(8) 0.0138(8)
O3A 0.0319(10) 0.0479(11) 0.0315(10) 0.0149(8) 0.0206(8) 0.0264(9)
O4 0.0243(10) 0.0610(13) 0.0350(10) 0.0045(9) 0.0101(8) 0.0246(9)
O4A 0.0302(9) 0.0222(8) 0.0284(9) 0.0069(7) 0.0123(7) 0.0149(7)
O5 0.0207(8) 0.0307(9) 0.0246(9) 0.0076(7) 0.0106(7) 0.0149(7)
O5A 0.0508(12) 0.0331(10) 0.0427(11) 0.0150(8) 0.0232(9) 0.0283(9)
N1 0.0220(10) 0.0229(10) 0.0272(10) 0.0094(8) 0.0128(8) 0.0139(8)
N1A 0.0221(10) 0.0267(10) 0.0246(10) 0.0099(8) 0.0093(8) 0.0119(9)
N2 0.0310(11) 0.0249(10) 0.0285(11) 0.0070(8) 0.0127(9) 0.0161(9)
N2A 0.0328(13) 0.0422(14) 0.0641(17) -0.0037(12) 0.0114(12) 0.0169(12)
N3 0.0396(14) 0.0564(15) 0.0350(13) 0.0195(11) 0.0207(11) 0.0334(12)
N4 0.0191(10) 0.0237(10) 0.0290(11) 0.0079(8) 0.0034(8) 0.0096(8)
N4A 0.0226(10) 0.0254(10) 0.0310(11) 0.0069(8) 0.0110(9) 0.0144(9)
N5 0.0548(16) 0.0461(15) 0.0407(14) 0.0054(11) 0.0150(12) 0.0250(13)
N5A 0.0453(17) 0.0661(19) 0.079(2) 0.0048(16) 0.0293(16) 0.0286(15)
N6 0.0278(12) 0.0329(12) 0.0404(13) 0.0122(10) 0.0113(10) 0.0133(10)
C1A 0.0392(17) 0.0450(18) 0.068(2) -0.0057(15) 0.0119(16) 0.0231(15)
C1 0.0390(15) 0.0271(13) 0.0343(14) 0.0032(11) 0.0133(12) 0.0153(12)
C2A 0.0366(16) 0.0420(16) 0.0496(18) 0.0100(13) 0.0156(13) 0.0229(14)
C2 0.0534(19) 0.0266(14) 0.0480(17) 0.0047(12) 0.0218(15) 0.0226(13)
C3A 0.0312(16) 0.0489(18) 0.065(2) 0.0009(16) 0.0112(15) 0.0174(14)
C3 0.0555(19) 0.0359(15) 0.0514(18) 0.0148(13) 0.0218(15) 0.0344(15)
C4A 0.0289(15) 0.0407(16) 0.0467(17) -0.0034(13) 0.0048(13) 0.0134(13)
C4 0.0406(16) 0.0360(14) 0.0370(15) 0.0123(11) 0.0174(12) 0.0266(13)
C5A 0.0293(13) 0.0282(13) 0.0317(14) 0.0114(10) 0.0082(11) 0.0149(11)
C5 0.0309(13) 0.0268(12) 0.0251(12) 0.0091(10) 0.0169(10) 0.0170(11)
C6A 0.0265(13) 0.0323(13) 0.0292(13) 0.0127(10) 0.0086(11) 0.0141(11)
C6 0.0243(12) 0.0294(12) 0.0283(13) 0.0102(10) 0.0123(10) 0.0183(11)
C7A 0.0278(13) 0.0279(13) 0.0271(13) 0.0057(10) 0.0089(10) 0.0136(11)
C7 0.0231(12) 0.0222(11) 0.0271(12) 0.0078(9) 0.0112(10) 0.0119(10)
C8A 0.0212(12) 0.0288(13) 0.0258(12) 0.0054(10) 0.0044(10) 0.0111(10)
C9A 0.0334(15) 0.0292(13) 0.0457(16) 0.0104(12) 0.0179(12) 0.0168(12)
C10A 0.0371(16) 0.0368(15) 0.0497(17) 0.0105(13) 0.0248(14) 0.0189(13)
N3A 0.0354(13) 0.0328(12) 0.0401(13) 0.0102(10) 0.0163(10) 0.0157(10)
C11A 0.0334(14) 0.0285(13) 0.0365(15) 0.0084(11) 0.0134(12) 0.0156(12)
C12A 0.0265(13) 0.0293(13) 0.0308(13) 0.0050(10) 0.0093(11) 0.0142(11)
C21A 0.025(4) 0.036(3) 0.045(4) 0.007(3) 0.006(3) 0.022(3)
N6A 0.034(2) 0.033(2) 0.060(3) 0.0059(19) 0.008(2) 0.0179(17)
C22A 0.041(3) 0.031(2) 0.084(4) 0.003(2) 0.006(3) 0.021(2)
C23A 0.046(5) 0.033(4) 0.079(6) -0.016(4) -0.003(4) 0.025(4)
C24A 0.049(4) 0.056(4) 0.055(4) -0.012(3) -0.002(3) 0.031(4)
C25A 0.049(3) 0.040(3) 0.041(4) 0.004(3) 0.007(3) 0.024(3)
C21B 0.017(6) 0.017(5) 0.031(8) -0.007(5) 0.003(6) 0.004(4)
N6B 0.029(4) 0.017(4) 0.053(6) 0.005(3) 0.008(4) 0.012(3)
C22B 0.036(8) 0.023(7) 0.069(10) -0.007(6) 0.004(8) 0.014(7)
C23B 0.046(7) 0.034(6) 0.053(8) -0.022(6) -0.012(6) 0.019(6)
C24B 0.054(6) 0.041(6) 0.032(5) -0.008(4) 0.003(4) 0.027(5)
C25B 0.040(6) 0.030(5) 0.018(5) -0.002(4) 0.003(4) 0.024(5)
C8 0.0263(13) 0.0284(12) 0.0311(13) 0.0146(10) 0.0139(10) 0.0194(11)
C9 0.0293(14) 0.0369(14) 0.0321(14) 0.0100(11) 0.0133(11) 0.0190(12)
C10 0.0427(17) 0.0463(16) 0.0314(14) 0.0115(12) 0.0168(12) 0.0282(14)
C11 0.0271(14) 0.0527(17) 0.0404(16) 0.0190(13) 0.0174(12) 0.0218(13)
C12 0.0286(14) 0.0392(15) 0.0316(14) 0.0107(11) 0.0122(11) 0.0171(12)
C13 0.0219(12) 0.0212(11) 0.0238(12) 0.0064(9) 0.0103(9) 0.0121(10)
C13A 0.0247(12) 0.0253(12) 0.0243(12) 0.0067(9) 0.0093(10) 0.0123(10)
C14A 0.058(2) 0.060(2) 0.077(3) 0.0219(18) 0.043(2) 0.0313(18)
C14 0.071(2) 0.051(2) 0.0418(18) -0.0014(15) 0.0117(17) 0.0270(18)
C15A 0.0424(17) 0.0488(18) 0.058(2) 0.0165(15) 0.0248(15) 0.0262(15)
C15 0.061(2) 0.049(2) 0.0399(18) 0.0038(15) -0.0091(16) 0.0138(18)
C16A 0.0321(16) 0.060(2) 0.058(2) -0.0098(16) 0.0096(15) 0.0256(15)
C16 0.0404(18) 0.0495(19) 0.0456(18) 0.0194(15) -0.0038(14) 0.0136(15)
C17A 0.0344(15) 0.0449(16) 0.0439(17) -0.0058(13) 0.0095(13) 0.0231(14)
C17 0.0361(16) 0.0482(17) 0.0393(16) 0.0184(13) 0.0070(13) 0.0205(14)
C18A 0.0286(14) 0.0277(13) 0.0399(15) -0.0004(11) 0.0129(12) 0.0143(11)
C18 0.0345(15) 0.0371(15) 0.0278(14) 0.0105(11) 0.0085(11) 0.0162(12)
C19A 0.0284(13) 0.0295(13) 0.0340(14) 0.0084(10) 0.0125(11) 0.0177(11)
C19 0.0273(13) 0.0302(13) 0.0365(15) 0.0109(11) 0.0034(11) 0.0148(11)
C20A 0.0256(13) 0.0272(13) 0.0350(14) 0.0067(11) 0.0102(11) 0.0130(11)
C20 0.0265(13) 0.0285(13) 0.0304(13) 0.0043(10) 0.0072(11) 0.0136(11)
C21 0.0241(13) 0.0287(13) 0.0266(13) 0.0112(10) 0.0064(10) 0.0139(11)
C22 0.0271(13) 0.0299(13) 0.0413(15) 0.0109(11) 0.0140(11) 0.0166(11)
C23 0.0315(14) 0.0278(13) 0.0449(16) 0.0094(11) 0.0140(12) 0.0152(12)
C24 0.0286(14) 0.0376(15) 0.0374(15) 0.0111(12) 0.0146(12) 0.0168(12)
C25 0.0301(14) 0.0314(13) 0.0323(14) 0.0096(11) 0.0127(11) 0.0167(12)
C26A 0.0197(12) 0.0244(12) 0.0274(12) 0.0043(9) 0.0101(10) 0.0111(10)
C26 0.0205(12) 0.0232(12) 0.0311(13) 0.0074(10) 0.0035(10) 0.0085(10)
C27A 0.0199(11) 0.0206(11) 0.0208(11) 0.0012(9) 0.0087(9) 0.0093(9)
C27 0.0167(11) 0.0214(11) 0.0206(11) 0.0054(9) 0.0086(9) 0.0083(9)
C28A 0.0223(12) 0.0211(11) 0.0219(12) 0.0045(9) 0.0075(9) 0.0105(10)
C28 0.0192(11) 0.0233(11) 0.0224(12) 0.0087(9) 0.0115(9) 0.0110(10)
C29A 0.0283(13) 0.0249(12) 0.0197(12) 0.0041(9) 0.0107(10) 0.0119(10)
C29 0.0240(12) 0.0212(11) 0.0248(12) 0.0084(9) 0.0126(10) 0.0111(10)
C30A 0.0295(13) 0.0298(13) 0.0276(13) 0.0057(10) 0.0158(10) 0.0177(11)
C30 0.0187(12) 0.0223(11) 0.0219(12) 0.0043(9) 0.0070(9) 0.0064(10)
C31A 0.0250(12) 0.0263(12) 0.0257(12) 0.0060(10) 0.0108(10) 0.0161(10)
C31 0.0203(12) 0.0257(12) 0.0215(12) 0.0088(9) 0.0079(9) 0.0119(10)
C32A 0.0231(12) 0.0205(11) 0.0198(11) 0.0018(9) 0.0078(9) 0.0108(10)
C32 0.0188(11) 0.0227(11) 0.0220(11) 0.0067(9) 0.0098(9) 0.0114(10)
C33A 0.0268(13) 0.0213(11) 0.0241(12) 0.0062(9) 0.0116(10) 0.0143(10)
C33 0.0202(12) 0.0275(12) 0.0218(12) 0.0081(9) 0.0105(9) 0.0141(10)
C34A 0.0208(12) 0.0214(11) 0.0229(12) 0.0038(9) 0.0089(9) 0.0106(10)
C34 0.0192(11) 0.0229(11) 0.0217(11) 0.0063(9) 0.0096(9) 0.0111(10)
C35A 0.0251(12) 0.0256(12) 0.0228(12) 0.0066(9) 0.0092(10) 0.0140(10)
C35 0.0236(12) 0.0259(12) 0.0279(13) 0.0078(10) 0.0102(10) 0.0159(10)
C36A 0.0241(12) 0.0277(12) 0.0199(12) 0.0064(9) 0.0102(10) 0.0111(10)
C36 0.0272(13) 0.0186(11) 0.0333(13) 0.0028(10) 0.0112(11) 0.0115(10)
C37A 0.0182(12) 0.0247(12) 0.0267(12) 0.0024(9) 0.0112(10) 0.0096(10)
C37 0.0217(12) 0.0231(12) 0.0259(12) 0.0028(10) 0.0058(10) 0.0080(10)
C38A 0.0203(12) 0.0206(11) 0.0240(12) 0.0027(9) 0.0081(9) 0.0096(10)
C38 0.0200(12) 0.0229(12) 0.0261(12) 0.0073(9) 0.0096(10) 0.0101(10)
C39A 0.0206(12) 0.0199(11) 0.0204(11) 0.0038(9) 0.0095(9) 0.0087(9)
C39 0.0222(12) 0.0207(11) 0.0227(12) 0.0065(9) 0.0116(9) 0.0114(10)
C40A 0.0255(12) 0.0331(13) 0.0211(12) 0.0091(10) 0.0137(10) 0.0189(11)
C40 0.0276(13) 0.0226(11) 0.0212(12) 0.0024(9) 0.0064(10) 0.0164(10)
C41A 0.0282(13) 0.0307(13) 0.0267(13) 0.0075(10) 0.0146(10) 0.0157(11)
C41 0.0323(14) 0.0273(13) 0.0276(13) 0.0050(10) 0.0130(11) 0.0167(11)
C42A 0.0262(13) 0.0430(15) 0.0273(13) 0.0013(11) 0.0103(11) 0.0143(12)
C42 0.0524(17) 0.0333(14) 0.0273(14) 0.0112(11) 0.0186(12) 0.0260(13)
C43A 0.0305(14) 0.0561(18) 0.0273(14) 0.0085(12) 0.0095(11) 0.0260(14)
C43 0.0594(19) 0.0475(17) 0.0256(14) 0.0104(12) 0.0095(13) 0.0409(15)
C44A 0.0402(16) 0.0499(16) 0.0305(14) 0.0164(12) 0.0176(12) 0.0342(14)
C44 0.0386(15) 0.0478(16) 0.0291(14) 0.0044(12) 0.0038(12) 0.0327(14)
C45A 0.0311(14) 0.0361(14) 0.0268(13) 0.0106(10) 0.0162(11) 0.0222(12)
C45 0.0302(13) 0.0327(13) 0.0248(12) 0.0022(10) 0.0070(10) 0.0215(11)
C46A 0.0377(14) 0.0326(14) 0.0300(13) 0.0145(10) 0.0198(11) 0.0256(12)
C46 0.0226(13) 0.0370(14) 0.0240(12) 0.0008(10) 0.0043(10) 0.0176(11)
N1S 0.062(2) 0.102(3) 0.0578(19) 0.0333(19) 0.0180(16) 0.0433(19)
C1S 0.0403(17) 0.058(2) 0.0469(19) 0.0121(15) 0.0163(14) 0.0265(16)
C2S 0.090(3) 0.098(3) 0.092(3) 0.065(3) 0.054(3) 0.060(3)
N1SA 0.098(3) 0.094(3) 0.085(3) 0.027(2) 0.032(2) 0.064(2)
C1SA 0.082(3) 0.068(2) 0.052(2) 0.0204(18) 0.034(2) 0.043(2)
C2SA 0.067(2) 0.083(3) 0.049(2) 0.0124(18) 0.0326(19) 0.029(2)
O6 0.142(7) 0.147(7) 0.135(7) 0.036(6) 0.046(6) 0.088(6)

loop_
_atom_type_symbol
_atom_type_description
_atom_type_scat_dispersion_real
_atom_type_scat_dispersion_imag
_atom_type_scat_source
C C 0.0033 0.0016 'International Tables Vol C Tables 4.2.6.8 and 6.1.1.4'
H H 0.0000 0.0000 'International Tables Vol C Tables 4.2.6.8 and 6.1.1.4'
N N 0.0061 0.0033 'International Tables Vol C Tables 4.2.6.8 and 6.1.1.4'
O O 0.0106 0.0060 'International Tables Vol C Tables 4.2.6.8 and 6.1.1.4'
Cl Cl 0.1484 0.1585 'International Tables Vol C Tables 4.2.6.8 and 6.1.1.4'

loop_
_geom_angle_atom_site_label_1
_geom_angle_atom_site_label_2
_geom_angle_atom_site_label_3
_geom_angle
C29 O1 H1 112(2)
C29A O1A H1A 101.0(19)
C39 O2 C27 119.75(17)
C27A O2A C39A 119.41(17)
C37 O3 H3 105(2)
C37A O3A H3A 126(3)
C46A O4A C33A 110.74(17)
C46 O5 C33 111.20(17)
C6 N1 C7 111.37(18)
C6 N1 C13 111.03(17)
C7 N1 C13 111.16(17)
C13A N1A C7A 110.80(18)
C13A N1A C6A 111.83(18)
C7A N1A C6A 113.20(19)
C5 N2 C1 118.3(2)
C1A N2A C5A 117.6(2)
C11 N3 C10 117.3(2)
C20 N4 C26 110.20(19)
C20 N4 C19 112.13(19)
C26 N4 C19 111.24(18)
C20A N4A C19A 110.12(19)
C20A N4A C26A 112.51(18)
C19A N4A C26A 110.72(18)
C14 N5 C18 116.6(3)
C16A N5A C14A 115.6(3)
C24 N6 C23 115.7(2)
N2A C1A C2A 123.9(3)
N2A C1A H1AB 118.0
C2A C1A H1AB 118.0
N2 C1 C2 123.4(3)
N2 C1 H1B 118.3
C2 C1 H1B 118.3
C3A C2A C1A 117.3(3)
C3A C2A H2AB 121.3
C1A C2A H2AB 121.3
C1 C2 C3 118.1(3)
C1 C2 H2B 120.9
C3 C2 H2B 120.9
C2A C3A C4A 120.1(3)
C2A C3A H3AB 120.0
C4A C3A H3AB 120.0
C2 C3 C4 119.6(3)
C2 C3 H3C 120.2
C4 C3 H3C 120.2
C5A C4A C3A 119.3(3)
C5A C4A H4AA 120.3
C3A C4A H4AA 120.3
C3 C4 C5 118.6(3)
C3 C4 H4A 120.7
C5 C4 H4A 120.7
N2A C5A C4A 121.7(3)
N2A C5A C6A 116.6(2)
C4A C5A C6A 121.7(2)
N2 C5 C4 121.9(2)
N2 C5 C6 118.7(2)
C4 C5 C6 119.4(2)
N1A C6A C5A 116.1(2)
N1A C6A H6AA 108.3
C5A C6A H6AA 108.3
N1A C6A H6AB 108.3
C5A C6A H6AB 108.3
H6AA C6A H6AB 107.4
N1 C6 C5 113.17(19)
N1 C6 H6B 108.9
C5 C6 H6B 108.9
N1 C6 H6C 108.9
C5 C6 H6C 108.9
H6B C6 H6C 107.8
N1A C7A C8A 111.86(19)
N1A C7A H7AA 109.2
C8A C7A H7AA 109.2
N1A C7A H7AB 109.2
C8A C7A H7AB 109.2
H7AA C7A H7AB 107.9
N1 C7 C8 111.41(18)
N1 C7 H7A 109.3
C8 C7 H7A 109.3
N1 C7 H7B 109.3
C8 C7 H7B 109.3
H7A C7 H7B 108.0
C9A C8A C12A 117.2(2)
C9A C8A C7A 121.3(2)
C12A C8A C7A 121.5(2)
C10A C9A C8A 119.5(2)
C10A C9A H9AA 120.2
C8A C9A H9AA 120.2
N3A C10A C9A 124.1(2)
N3A C10A H10B 118.0
C9A C10A H10B 118.0
C11A N3A C10A 115.5(2)
N3A C11A C12A 124.5(2)
N3A C11A H11B 117.7
C12A C11A H11B 117.7
C11A C12A C8A 119.2(2)
C11A C12A H12B 120.4
C8A C12A H12B 120.4
N6A C21A C25A 122.4(8)
N6A C21A C20A 116.7(5)
C25A C21A C20A 120.9(7)
C22A N6A C21A 116.2(6)
N6A C22A C23A 124.7(6)
N6A C22A H22A 117.7
C23A C22A H22A 117.7
C22A C23A C24A 119.7(6)
C22A C23A H23A 120.1
C24A C23A H23A 120.1
C23A C24A C25A 116.3(8)
C23A C24A H24A 121.9
C25A C24A H24A 121.9
C21A C25A C24A 120.8(7)
C21A C25A H25A 119.6
C24A C25A H25A 119.6
N6B C21B C25B 121.7(15)
N6B C21B C20A 116.6(12)
C25B C21B C20A 121.6(13)
C21B N6B C22B 115.2(15)
C23B C22B N6B 129(2)
C23B C22B H22B 115.7
N6B C22B H22B 115.7
C22B C23B C24B 114.4(13)
C22B C23B H23B 122.8
C24B C23B H23B 122.8
C25B C24B C23B 119.8(12)
C25B C24B H24B 120.1
C23B C24B H24B 120.1
C21B C25B C24B 120.2(13)
C21B C25B H25B 119.9
C24B C25B H25B 119.9
C12 C8 C9 117.4(2)
C12 C8 C7 121.3(2)
C9 C8 C7 121.3(2)
C8 C9 C10 119.7(2)
C8 C9 H9A 120.1
C10 C9 H9A 120.1
N3 C10 C9 123.1(3)
N3 C10 H10A 118.5
C9 C10 H10A 118.5
N3 C11 C12 123.4(3)
N3 C11 H11A 118.3
C12 C11 H11A 118.3
C8 C12 C11 119.2(3)
C8 C12 H12A 120.4
C11 C12 H12A 120.4
N1 C13 C28 111.03(18)
N1 C13 H13A 109.4
C28 C13 H13A 109.4
N1 C13 H13B 109.4
C28 C13 H13B 109.4
H13A C13 H13B 108.0
N1A C13A C28A 110.16(18)
N1A C13A H13C 109.6
C28A C13A H13C 109.6
N1A C13A H13D 109.6
C28A C13A H13D 109.6
H13C C13A H13D 108.1
N5A C14A C15A 124.8(3)
N5A C14A H14B 117.6
C15A C14A H14B 117.6
N5 C14 C15 123.2(3)
N5 C14 H14A 118.4
C15 C14 H14A 118.4
C18A C15A C14A 118.6(3)
C18A C15A H15B 120.7
C14A C15A H15B 120.7
C16 C15 C14 119.4(3)
C16 C15 H15A 120.3
C14 C15 H15A 120.3
N5A C16A C17A 124.2(3)
N5A C16A H16B 117.9
C17A C16A H16B 117.9
C15 C16 C17 118.3(3)
C15 C16 H16A 120.9
C17 C16 H16A 120.9
C18A C17A C16A 120.0(3)
C18A C17A H17B 120.0
C16A C17A H17B 120.0
C18 C17 C16 119.2(3)
C18 C17 H17A 120.4
C16 C17 H17A 120.4
C15A C18A C17A 116.8(3)
C15A C18A C19A 123.6(2)
C17A C18A C19A 119.5(2)
N5 C18 C17 123.3(3)
N5 C18 C19 114.3(2)
C17 C18 C19 122.4(3)
N4A C19A C18A 115.3(2)
N4A C19A H19C 108.4
C18A C19A H19C 108.4
N4A C19A H19D 108.4
C18A C19A H19D 108.4
H19C C19A H19D 107.5
N4 C19 C18 112.0(2)
N4 C19 H19A 109.2
C18 C19 H19A 109.2
N4 C19 H19B 109.2
C18 C19 H19B 109.2
H19A C19 H19B 107.9
N4A C20A C21A 115.7(4)
N4A C20A C21B 101.2(7)
C21A C20A C21B 17.1(6)
N4A C20A H20C 108.4
C21A C20A H20C 108.4
C21B C20A H20C 123.7
N4A C20A H20D 108.4
C21A C20A H20D 108.4
C21B C20A H20D 107.0
H20C C20A H20D 107.4
N4 C20 C21 112.7(2)
N4 C20 H20A 109.0
C21 C20 H20A 109.0
N4 C20 H20B 109.0
C21 C20 H20B 109.0
H20A C20 H20B 107.8
C25 C21 C22 116.8(2)
C25 C21 C20 121.0(2)
C22 C21 C20 122.2(2)
C23 C22 C21 119.7(2)
C23 C22 H22X 120.2
C21 C22 H22X 120.2
N6 C23 C22 124.1(2)
N6 C23 H23X 118.0
C22 C23 H23X 118.0
N6 C24 C25 124.3(2)
N6 C24 H24X 117.9
C25 C24 H24X 117.9
C24 C25 C21 119.4(2)
C24 C25 H25X 120.3
C21 C25 H25X 120.3
N4A C26A C38A 112.92(19)
N4A C26A H26C 109.0
C38A C26A H26C 109.0
N4A C26A H26D 109.0
C38A C26A H26D 109.0
H26C C26A H26D 107.8
N4 C26 C38 111.65(19)
N4 C26 H26A 109.3
C38 C26 H26A 109.3
N4 C26 H26B 109.3
C38 C26 H26B 109.3
H26A C26 H26B 108.0
O2A C27A C32A 123.38(19)
O2A C27A C28A 113.94(19)
C32A C27A C28A 122.7(2)
O2 C27 C32 122.07(19)
O2 C27 C28 114.78(19)
C32 C27 C28 123.1(2)
C29A C28A C27A 118.2(2)
C29A C28A C13A 120.0(2)
C27A C28A C13A 121.8(2)
C29 C28 C27 118.4(2)
C29 C28 C13 119.6(2)
C27 C28 C13 122.0(2)
O1A C29A C28A 120.7(2)
O1A C29A C30A 119.5(2)
C28A C29A C30A 119.8(2)
O1 C29 C28 123.9(2)
O1 C29 C30 117.6(2)
C28 C29 C30 118.6(2)
C31A C30A C29A 121.1(2)
C31A C30A Cl1A 121.04(19)
C29A C30A Cl1A 117.82(18)
C31 C30 C29 122.1(2)
C31 C30 Cl1 120.03(18)
C29 C30 Cl1 117.87(17)
C30A C31A C32A 120.4(2)
C30A C31A H31B 119.8
C32A C31A H31B 119.8
C30 C31 C32 120.6(2)
C30 C31 H31A 119.7
C32 C31 H31A 119.7
C27A C32A C31A 117.8(2)
C27A C32A C33A 121.3(2)
C31A C32A C33A 120.9(2)
C27 C32 C31 117.2(2)
C27 C32 C33 122.0(2)
C31 C32 C33 120.8(2)
O4A C33A C32A 107.87(17)
O4A C33A C34A 108.04(17)
C32A C33A C34A 111.08(19)
O4A C33A C40A 102.02(17)
C32A C33A C40A 114.11(19)
C34A C33A C40A 113.03(18)
O5 C33 C34 108.37(17)
O5 C33 C32 107.00(17)
C34 C33 C32 111.48(18)
O5 C33 C40 101.98(17)
C34 C33 C40 114.43(19)
C32 C33 C40 112.78(18)
C39A C34A C35A 117.3(2)
C39A C34A C33A 122.8(2)
C35A C34A C33A 119.9(2)
C39 C34 C35 117.4(2)
C39 C34 C33 121.6(2)
C35 C34 C33 121.0(2)
C36A C35A C34A 120.5(2)
C36A C35A H35B 119.7
C34A C35A H35B 119.7
C36 C35 C34 120.7(2)
C36 C35 H35A 119.7
C34 C35 H35A 119.7
C35A C36A C37A 121.9(2)
C35A C36A Cl2A 119.37(18)
C37A C36A Cl2A 118.67(17)
C35 C36 C37 121.3(2)
C35 C36 Cl2 120.68(19)
C37 C36 Cl2 118.04(18)
O3A C37A C36A 123.7(2)
O3A C37A C38A 117.4(2)
C36A C37A C38A 118.8(2)
O3 C37 C38 122.0(2)
O3 C37 C36 118.9(2)
C38 C37 C36 119.1(2)
C37A C38A C39A 118.0(2)
C37A C38A C26A 119.5(2)
C39A C38A C26A 122.4(2)
C37 C38 C39 118.6(2)
C37 C38 C26 120.0(2)
C39 C38 C26 121.3(2)
O2A C39A C34A 121.90(19)
O2A C39A C38A 114.68(19)
C34A C39A C38A 123.4(2)
O2 C39 C38 114.49(19)
O2 C39 C34 122.6(2)
C38 C39 C34 122.9(2)
C45A C40A C41A 120.4(2)
C45A C40A C33A 110.0(2)
C41A C40A C33A 129.6(2)
C41 C40 C45 120.9(2)
C41 C40 C33 129.2(2)
C45 C40 C33 109.8(2)
C40A C41A C42A 117.9(2)
C40A C41A H41B 121.1
C42A C41A H41B 121.1
C40 C41 C42 118.0(2)
C40 C41 H41A 121.0
C42 C41 H41A 121.0
C43A C42A C41A 121.4(3)
C43A C42A H42B 119.3
C41A C42A H42B 119.3
C41 C42 C43 121.1(2)
C41 C42 H42A 119.4
C43 C42 H42A 119.4
C44A C43A C42A 120.9(2)
C44A C43A H43B 119.5
C42A C43A H43B 119.5
C44 C43 C42 121.1(2)
C44 C43 H43A 119.5
C42 C43 H43A 119.5
C43A C44A C45A 117.2(2)
C43A C44A H44B 121.4
C45A C44A H44B 121.4
C43 C44 C45 117.3(2)
C43 C44 H44A 121.3
C45 C44 H44A 121.3
C40A C45A C44A 122.2(2)
C40A C45A C46A 108.2(2)
C44A C45A C46A 129.5(2)
C40 C45 C44 121.6(2)
C40 C45 C46 108.3(2)
C44 C45 C46 130.1(2)
O5A C46A O4A 121.7(2)
O5A C46A C45A 129.3(2)
O4A C46A C45A 108.97(19)
O4 C46 O5 121.4(2)
O4 C46 C45 130.2(2)
O5 C46 C45 108.38(19)
N1S C1S C2S 177.3(4)
C1S C2S H2S1 109.5
C1S C2S H2S2 109.5
H2S1 C2S H2S2 109.5
C1S C2S H2S3 109.5
H2S1 C2S H2S3 109.5
H2S2 C2S H2S3 109.5
N1SA C1SA C2SA 178.5(4)
C1SA C2SA H2S4 109.5
C1SA C2SA H2S5 109.5
H2S4 C2SA H2S5 109.5
C1SA C2SA H2S6 109.5
H2S4 C2SA H2S6 109.5
H2S5 C2SA H2S6 109.5

loop_
_geom_bond_atom_site_label_1
_geom_bond_atom_site_label_2
_geom_bond_distance
Cl1 C30 1.742(2)
Cl1A C30A 1.737(2)
Cl2 C36 1.737(2)
Cl2A C36A 1.747(2)
O1 C29 1.341(3)
O1 H1 0.93(4)
O1A C29A 1.357(3)
O1A H1A 0.90(3)
O2 C39 1.372(3)
O2 C27 1.378(3)
O2A C27A 1.375(3)
O2A C39A 1.375(3)
O3 C37 1.351(3)
O3 H3 0.90(4)
O3A C37A 1.338(3)
O3A H3A 0.81(4)
O4 C46 1.204(3)
O4A C46A 1.370(3)
O4A C33A 1.492(3)
O5 C46 1.366(3)
O5 C33 1.495(3)
O5A C46A 1.207(3)
N1 C6 1.455(3)
N1 C7 1.467(3)
N1 C13 1.474(3)
N1A C13A 1.482(3)
N1A C7A 1.482(3)
N1A C6A 1.483(3)
N2 C5 1.335(3)
N2 C1 1.343(3)
N2A C1A 1.340(4)
N2A C5A 1.345(3)
N3 C11 1.331(4)
N3 C10 1.333(4)
N4 C20 1.472(3)
N4 C26 1.482(3)
N4 C19 1.483(3)
N4A C20A 1.460(3)
N4A C19A 1.466(3)
N4A C26A 1.468(3)
N5 C14 1.337(4)
N5 C18 1.349(4)
N5A C16A 1.313(5)
N5A C14A 1.328(5)
N6 C24 1.335(3)
N6 C23 1.340(3)
C1A C2A 1.370(4)
C1A H1AB 0.9500
C1 C2 1.369(4)
C1 H1B 0.9500
C2A C3A 1.365(4)
C2A H2AB 0.9500
C2 C3 1.379(4)
C2 H2B 0.9500
C3A C4A 1.374(4)
C3A H3AB 0.9500
C3 C4 1.382(4)
C3 H3C 0.9500
C4A C5A 1.367(4)
C4A H4AA 0.9500
C4 C5 1.392(3)
C4 H4A 0.9500
C5A C6A 1.513(4)
C5 C6 1.513(3)
C6A H6AA 0.9900
C6A H6AB 0.9900
C6 H6B 0.9900
C6 H6C 0.9900
C7A C8A 1.507(3)
C7A H7AA 0.9900
C7A H7AB 0.9900
C7 C8 1.515(3)
C7 H7A 0.9900
C7 H7B 0.9900
C8A C9A 1.385(4)
C8A C12A 1.389(3)
C9A C10A 1.382(4)
C9A H9AA 0.9500
C10A N3A 1.342(3)
C10A H10B 0.9500
N3A C11A 1.339(3)
C11A C12A 1.381(3)
C11A H11B 0.9500
C12A H12B 0.9500
C21A N6A 1.353(9)
C21A C25A 1.370(8)
C21A C20A 1.466(10)
N6A C22A 1.347(6)
C22A C23A 1.358(13)
C22A H22A 0.9500
C23A C24A 1.384(15)
C23A H23A 0.9500
C24A C25A 1.403(9)
C24A H24A 0.9500
C25A H25A 0.9500
C21B N6B 1.35(2)
C21B C25B 1.381(17)
C21B C20A 1.618(18)
N6B C22B 1.35(2)
C22B C23B 1.35(3)
C22B H22B 0.9500
C23B C24B 1.402(19)
C23B H23B 0.9500
C24B C25B 1.382(14)
C24B H24B 0.9500
C25B H25B 0.9500
C8 C12 1.383(3)
C8 C9 1.386(4)
C9 C10 1.389(3)
C9 H9A 0.9500
C10 H10A 0.9500
C11 C12 1.397(4)
C11 H11A 0.9500
C12 H12A 0.9500
C13 C28 1.512(3)
C13 H13A 0.9900
C13 H13B 0.9900
C13A C28A 1.513(3)
C13A H13C 0.9900
C13A H13D 0.9900
C14A C15A 1.397(4)
C14A H14B 0.9500
C14 C15 1.399(5)
C14 H14A 0.9500
C15A C18A 1.372(4)
C15A H15B 0.9500
C15 C16 1.359(5)
C15 H15A 0.9500
C16A C17A 1.383(4)
C16A H16B 0.9500
C16 C17 1.390(4)
C16 H16A 0.9500
C17A C18A 1.382(4)
C17A H17B 0.9500
C17 C18 1.376(4)
C17 H17A 0.9500
C18A C19A 1.509(3)
C18 C19 1.501(4)
C19A H19C 0.9900
C19A H19D 0.9900
C19 H19A 0.9900
C19 H19B 0.9900
C20A H20C 0.9900
C20A H20D 0.9900
C20 C21 1.512(3)
C20 H20A 0.9900
C20 H20B 0.9900
C21 C25 1.387(3)
C21 C22 1.388(3)
C22 C23 1.381(4)
C22 H22X 0.9500
C23 H23X 0.9500
C24 C25 1.386(4)
C24 H24X 0.9500
C25 H25X 0.9500
C26A C38A 1.508(3)
C26A H26C 0.9900
C26A H26D 0.9900
C26 C38 1.509(3)
C26 H26A 0.9900
C26 H26B 0.9900
C27A C32A 1.393(3)
C27A C28A 1.395(3)
C27 C32 1.391(3)
C27 C28 1.399(3)
C28A C29A 1.393(3)
C28 C29 1.396(3)
C29A C30A 1.396(3)
C29 C30 1.401(3)
C30A C31A 1.377(3)
C30 C31 1.369(3)
C31A C32A 1.397(3)
C31A H31B 0.9500
C31 C32 1.399(3)
C31 H31A 0.9500
C32A C33A 1.508(3)
C32 C33 1.509(3)
C33A C34A 1.512(3)
C33A C40A 1.518(3)
C33 C34 1.504(3)
C33 C40 1.515(3)
C34A C39A 1.388(3)
C34A C35A 1.397(3)
C34 C39 1.394(3)
C34 C35 1.396(3)
C35A C36A 1.375(3)
C35A H35B 0.9500
C35 C36 1.378(3)
C35 H35A 0.9500
C36A C37A 1.398(3)
C36 C37 1.402(3)
C37A C38A 1.399(3)
C37 C38 1.393(3)
C38A C39A 1.400(3)
C38 C39 1.393(3)
C40A C45A 1.379(3)
C40A C41A 1.380(3)
C40 C41 1.374(3)
C40 C45 1.382(3)
C41A C42A 1.390(4)
C41A H41B 0.9500
C41 C42 1.384(4)
C41 H41A 0.9500
C42A C43A 1.386(4)
C42A H42B 0.9500
C42 C43 1.390(4)
C42 H42A 0.9500
C43A C44A 1.378(4)
C43A H43B 0.9500
C43 C44 1.378(4)
C43 H43A 0.9500
C44A C45A 1.393(3)
C44A H44B 0.9500
C44 C45 1.391(3)
C44 H44A 0.9500
C45A C46A 1.462(4)
C45 C46 1.473(3)
N1S C1S 1.136(4)
C1S C2S 1.423(5)
C2S H2S1 0.9800
C2S H2S2 0.9800
C2S H2S3 0.9800
N1SA C1SA 1.152(5)
C1SA C2SA 1.449(6)
C2SA H2S4 0.9800
C2SA H2S5 0.9800
C2SA H2S6 0.9800

loop_
_geom_hbond_atom_site_label_D
_geom_hbond_atom_site_label_H
_geom_hbond_atom_site_label_A
_geom_hbond_distance_DH
_geom_hbond_distance_HA
_geom_hbond_distance_DA
_geom_hbond_angle_DHA
O1 H1 N2 0.93(4) 1.78(4) 2.648(3) 155(3)
O1 H1 N1 0.93(4) 2.48(3) 3.118(3) 126(3)
O3 H3 N4 0.90(4) 1.79(3) 2.624(3) 153(3)
O3 H3 N5 0.90(4) 2.75(3) 3.414(3) 131(3)
O1A H1A N1A 0.90(3) 1.72(3) 2.584(3) 158(3)
